data_1561926
loop_
_publ_author_name
'Thu\'ery, Pierre'

_publ_section_title
;
 Structural variations in terbium(III) complexes with
 1,3-adamantanedicarboxylate and diverse co-ligands
;
_journal_name_full 'Journal of Solid State Chemistry'
_journal_page_first 265
_journal_page_last 272
_journal_paper_doi 10.1016/j.jssc.2015.01.036
_journal_volume 227
_journal_year 2015
_chemical_formula_sum 'C14 H19 O7 Tb'
_chemical_formula_weight 458.21
_space_group_IT_number 62
_space_group_name_Hall '-P 2ac 2n'
_space_group_name_H-M_alt 'P n m a'
_symmetry_cell_setting orthorhombic
_symmetry_space_group_name_H-M 'P n m a'
_atom_sites_solution_hydrogens geom
_atom_sites_solution_primary direct
_atom_sites_solution_secondary difmap
_audit_creation_method SHELXL-97
_cell_angle_alpha 90.00
_cell_angle_beta 90.00
_cell_angle_gamma 90.00
_cell_formula_units_Z 4
_cell_length_a 23.9695(14)
_cell_length_b 6.7843(5)
_cell_length_c 9.2303(3)
_cell_measurement_reflns_used 39394
_cell_measurement_temperature 150(2)
_cell_measurement_theta_max 25.68
_cell_measurement_theta_min 3.37
_cell_volume 1501.00(15)
_computing_cell_refinement 'HKL2000 (Otwinowski & Minor, 1997)'
_computing_data_collection 'COLLECT (Nonius, 1998)'
_computing_data_reduction 'HKL2000 (Otwinowski & Minor, 1997)'
_computing_molecular_graphics 'SHELXTL (Sheldrick, 2008)'
_computing_publication_material 'SHELXTL (Sheldrick, 2008); PLATON (Spek, 2003)'
_computing_structure_refinement 'SHELXL-97 (Sheldrick, 2008)'
_computing_structure_solution 'SHELXS (Sheldrick, 2008)'
_diffrn_ambient_temperature 150(2)
_diffrn_measured_fraction_theta_full 0.997
_diffrn_measured_fraction_theta_max 0.997
_diffrn_measurement_device_type 'Nonius Kappa-CCD area-detector diffractometer'
_diffrn_measurement_method 'two \f and four \w scans with 2\% steps (354 frames)'
_diffrn_radiation_monochromator graphite
_diffrn_radiation_source 'fine-focus sealed tube'
_diffrn_radiation_type MoK\a
_diffrn_radiation_wavelength 0.71073
_diffrn_reflns_av_R_equivalents 0.0184
_diffrn_reflns_av_unetI/netI 0.0212
_diffrn_reflns_limit_h_max 29
_diffrn_reflns_limit_h_min -28
_diffrn_reflns_limit_k_max 8
_diffrn_reflns_limit_k_min -8
_diffrn_reflns_limit_l_max 11
_diffrn_reflns_limit_l_min -11
_diffrn_reflns_number 39394
_diffrn_reflns_theta_full 25.68
_diffrn_reflns_theta_max 25.68
_diffrn_reflns_theta_min 3.37
_diffrn_standards_decay_% 0
_diffrn_standards_interval_time 0
_diffrn_standards_number 0
_exptl_absorpt_coefficient_mu 4.744
_exptl_absorpt_correction_T_max 0.540
_exptl_absorpt_correction_T_min 0.351
_exptl_absorpt_correction_type multi-scan
_exptl_absorpt_process_details 'SCALEPACK (Otwinowski & Minor, 1997)'
_exptl_crystal_colour colourless
_exptl_crystal_density_diffrn 2.028
_exptl_crystal_density_method 'not measured'
_exptl_crystal_description parallelepiped
_exptl_crystal_F_000 896
_exptl_crystal_size_max 0.16
_exptl_crystal_size_mid 0.16
_exptl_crystal_size_min 0.13
_refine_diff_density_max 4.721
_refine_diff_density_min -1.665
_refine_diff_density_rms 0.187
_refine_ls_extinction_method none
_refine_ls_goodness_of_fit_ref 1.260
_refine_ls_hydrogen_treatment constr
_refine_ls_matrix_type full
_refine_ls_number_parameters 121
_refine_ls_number_reflns 1545
_refine_ls_number_restraints 0
_refine_ls_restrained_S_all 1.260
_refine_ls_R_factor_all 0.0591
_refine_ls_R_factor_gt 0.0542
_refine_ls_shift/su_max 0.001
_refine_ls_shift/su_mean 0.000
_refine_ls_structure_factor_coef Fsqd
_refine_ls_weighting_details 'calc w=1/[\s^2^(Fo^2^)+(0.0582P)^2^+11.2625P] where P=(Fo^2^+2Fc^2^)/3'
_refine_ls_weighting_scheme calc
_refine_ls_wR_factor_gt 0.1359
_refine_ls_wR_factor_ref 0.1388
_reflns_number_gt 1394
_reflns_number_total 1545
_reflns_threshold_expression >2sigma(I)
_cod_data_source_file JSSC-2015-227-265.cif
_cod_data_source_block 2
_cod_database_code 1561926

loop_
_symmetry_equiv_pos_as_xyz
'x, y, z'
'-x+1/2, -y, z+1/2'
'-x, y+1/2, -z'
'x+1/2, -y+1/2, -z+1/2'
'-x, -y, -z'
'x-1/2, y, -z-1/2'
'x, -y-1/2, z'
'-x-1/2, y-1/2, z-1/2'

loop_
_atom_site_label
_atom_site_type_symbol
_atom_site_fract_x
_atom_site_fract_y
_atom_site_fract_z
_atom_site_U_iso_or_equiv
_atom_site_adp_type
_atom_site_occupancy
_atom_site_symmetry_multiplicity
_atom_site_calc_flag
_atom_site_refinement_flags
_atom_site_disorder_assembly
_atom_site_disorder_group
Tb1 Tb 0.53693(2) 0.2500 0.09144(5) 0.0439(3) Uani 1 2 d S . .
O1 O 0.6230(4) 0.3426(19) 0.2133(10) 0.045(3) Uani 0.50 1 d P . .
O2 O 0.5517(3) 0.2500 0.3476(8) 0.0357(17) Uani 1 2 d S . .
O3 O 0.6013(2) 0.4090(10) 0.9251(6) 0.0518(16) Uani 1 1 d . . .
O4 O 0.4824(2) 0.4108(11) -0.1248(6) 0.0509(17) Uani 1 1 d . . .
O5 O 0.4423(3) 0.2500 0.1709(8) 0.0410(19) Uani 1 2 d S . .
H5 H 0.4310 0.1289 0.1454 0.049 Uiso 1 1 d R . .
C1 C 0.6431(4) 0.2500 0.4624(11) 0.044(3) Uani 1 2 d S . .
C2 C 0.6100(4) 0.2500 0.6067(10) 0.029(2) Uani 1 2 d S . .
H2A H 0.5860 0.3680 0.6120 0.035 Uiso 1 1 d R . .
C3 C 0.6517(4) 0.2500 0.7329(10) 0.026(2) Uani 1 2 d S . .
C4 C 0.6886(3) 0.4341(12) 0.7241(8) 0.0362(16) Uani 1 1 d . . .
H4A H 0.6650 0.5537 0.7286 0.043 Uiso 1 1 calc R . .
H4B H 0.7145 0.4369 0.8075 0.043 Uiso 1 1 calc R . .
C5 C 0.7218(3) 0.4338(13) 0.5832(8) 0.0370(17) Uani 1 1 d . . .
H5A H 0.7457 0.5543 0.5789 0.044 Uiso 1 1 calc R . .
C6 C 0.6806(3) 0.4352(17) 0.4556(10) 0.058(3) Uani 1 1 d . . .
H6A H 0.7014 0.4370 0.3630 0.069 Uiso 1 1 calc R . .
H6B H 0.6571 0.5553 0.4601 0.069 Uiso 1 1 calc R . .
C7 C 0.7587(4) 0.2500 0.5741(11) 0.037(3) Uani 1 2 d S . .
H7A H 0.7859 0.2500 0.6547 0.044 Uiso 1 2 calc SR . .
H7B H 0.7796 0.2500 0.4816 0.044 Uiso 1 2 calc SR . .
C8 C 0.6036(5) 0.2500 0.3359(14) 0.078(6) Uani 1 2 d S . .
C9 C 0.6167(4) 0.2500 0.8690(11) 0.030(2) Uani 1 2 d S . .
C10 C 0.4718(4) 0.2500 -0.1896(12) 0.043(3) Uani 1 2 d S . .
C11 C 0.4503(5) 0.2500 -0.3413(14) 0.053(3) Uani 1 2 d S . .
H11A H 0.4103 0.2500 -0.3431 0.079 Uiso 1 2 d SR . .
H11B H 0.4640 0.3653 -0.3898 0.079 Uiso 1 1 d R . .

loop_
_atom_site_aniso_label
_atom_site_aniso_U_11
_atom_site_aniso_U_22
_atom_site_aniso_U_33
_atom_site_aniso_U_23
_atom_site_aniso_U_13
_atom_site_aniso_U_12
Tb1 0.0232(3) 0.0921(6) 0.0163(3) 0.000 -0.00081(17) 0.000
O1 0.025(5) 0.092(8) 0.018(5) 0.007(5) -0.004(4) -0.013(5)
O2 0.027(4) 0.056(5) 0.024(4) 0.000 -0.001(3) 0.000
O3 0.041(3) 0.066(4) 0.049(3) -0.020(3) 0.022(3) -0.012(3)
O4 0.035(3) 0.092(5) 0.025(3) 0.001(3) -0.002(2) -0.020(3)
O5 0.034(4) 0.066(5) 0.022(4) 0.000 0.000(3) 0.000
C1 0.021(5) 0.091(10) 0.021(5) 0.000 0.004(4) 0.000
C2 0.019(4) 0.044(6) 0.023(5) 0.000 -0.001(4) 0.000
C3 0.019(4) 0.036(5) 0.024(5) 0.000 0.001(4) 0.000
C4 0.026(3) 0.040(4) 0.042(4) -0.007(4) 0.004(3) -0.006(3)
C5 0.026(3) 0.044(5) 0.040(4) 0.005(4) 0.003(3) -0.005(3)
C6 0.029(4) 0.098(8) 0.045(5) 0.035(5) 0.005(3) 0.007(5)
C7 0.021(5) 0.063(7) 0.027(5) 0.000 -0.002(4) 0.000
C8 0.032(7) 0.178(19) 0.024(6) 0.000 0.004(5) 0.000
C9 0.025(5) 0.046(6) 0.021(5) 0.000 -0.006(4) 0.000
C10 0.025(5) 0.078(9) 0.026(6) 0.000 -0.003(4) 0.000
C11 0.047(7) 0.080(10) 0.031(6) 0.000 -0.011(5) 0.000

loop_
_atom_type_symbol
_atom_type_description
_atom_type_scat_dispersion_real
_atom_type_scat_dispersion_imag
_atom_type_scat_source
C C 0.0033 0.0016 'International Tables Vol C Tables 4.2.6.8 and 6.1.1.4'
H H 0.0000 0.0000 'International Tables Vol C Tables 4.2.6.8 and 6.1.1.4'
O O 0.0106 0.0060 'International Tables Vol C Tables 4.2.6.8 and 6.1.1.4'
Tb Tb -0.1723 4.1537 'International Tables Vol C Tables 4.2.6.8 and 6.1.1.4'

loop_
_geom_angle_atom_site_label_1
_geom_angle_atom_site_label_2
_geom_angle_atom_site_label_3
_geom_angle
_geom_angle_site_symmetry_1
_geom_angle_site_symmetry_3
O4 Tb1 O4 152.8(3) 3_645 5_665
O4 Tb1 O5 76.94(13) 3_645 .
O4 Tb1 O5 76.94(13) 5_665 .
O4 Tb1 O2 84.27(13) 3_645 .
O4 Tb1 O2 84.27(13) 5_665 .
O5 Tb1 O2 80.6(2) . .
O4 Tb1 O3 129.6(2) 3_645 1_554
O4 Tb1 O3 77.0(2) 5_665 1_554
O5 Tb1 O3 143.0(2) . 1_554
O2 Tb1 O3 122.1(2) . 1_554
O4 Tb1 O3 77.0(2) 3_645 7_564
O4 Tb1 O3 129.6(2) 5_665 7_564
O5 Tb1 O3 143.0(2) . 7_564
O2 Tb1 O3 122.1(2) . 7_564
O3 Tb1 O3 52.7(3) 1_554 7_564
O4 Tb1 O1 110.9(3) 3_645 .
O4 Tb1 O1 81.6(3) 5_665 .
O5 Tb1 O1 131.6(3) . .
O2 Tb1 O1 54.3(3) . .
O3 Tb1 O1 68.9(3) 1_554 .
O3 Tb1 O1 82.5(3) 7_564 .
O4 Tb1 O4 66.3(2) 3_645 7_565
O4 Tb1 O4 113.94(17) 5_665 7_565
O5 Tb1 O4 76.1(2) . 7_565
O2 Tb1 O4 145.71(19) . 7_565
O3 Tb1 O4 91.1(2) 1_554 7_565
O3 Tb1 O4 69.6(2) 7_564 7_565
O1 Tb1 O4 151.9(3) . 7_565
O4 Tb1 O4 113.94(17) 3_645 .
O4 Tb1 O4 66.3(2) 5_665 .
O5 Tb1 O4 76.1(2) . .
O2 Tb1 O4 145.71(19) . .
O3 Tb1 O4 69.6(2) 1_554 .
O3 Tb1 O4 91.1(2) 7_564 .
O1 Tb1 O4 131.9(3) . .
O4 Tb1 O4 49.1(3) 7_565 .
C8 O1 Tb1 88.6(7) . .
C8 O2 Tb1 93.6(7) . .
C9 O3 Tb1 93.8(5) . 1_556
C10 O4 Tb1 149.0(6) . 5_665
C10 O4 Tb1 95.8(6) . .
Tb1 O4 Tb1 113.7(2) 5_665 .
Tb1 O5 H5 102.0 . .
C8 C1 C6 109.5(6) . 7_565
C8 C1 C6 109.5(6) . .
C6 C1 C6 108.8(9) 7_565 .
C8 C1 C2 110.2(8) . .
C6 C1 C2 109.4(6) 7_565 .
C6 C1 C2 109.4(6) . .
C3 C2 C1 108.6(8) . .
C3 C2 H2A 110.0 . .
C1 C2 H2A 109.9 . .
C9 C3 C4 111.4(5) . 7_565
C9 C3 C4 111.4(5) . .
C4 C3 C4 109.2(8) 7_565 .
C9 C3 C2 105.6(7) . .
C4 C3 C2 109.6(5) 7_565 .
C4 C3 C2 109.6(5) . .
C5 C4 C3 110.2(6) . .
C5 C4 H4A 109.6 . .
C3 C4 H4A 109.6 . .
C5 C4 H4B 109.6 . .
C3 C4 H4B 109.6 . .
H4A C4 H4B 108.1 . .
C4 C5 C7 110.5(7) . .
C4 C5 C6 108.5(6) . .
C7 C5 C6 109.5(7) . .
C4 C5 H5A 109.4 . .
C7 C5 H5A 109.4 . .
C6 C5 H5A 109.4 . .
C5 C6 C1 109.7(7) . .
C5 C6 H6A 109.7 . .
C1 C6 H6A 109.7 . .
C5 C6 H6B 109.7 . .
C1 C6 H6B 109.7 . .
H6A C6 H6B 108.2 . .
C5 C7 C5 109.1(8) . 7_565
C5 C7 H7A 109.9 . .
C5 C7 H7A 109.9 7_565 .
C5 C7 H7B 109.9 . .
C5 C7 H7B 109.9 7_565 .
H7A C7 H7B 108.3 . .
O2 C8 O1 114.1(10) . .
O2 C8 C1 124.1(10) . .
O1 C8 C1 115.2(9) . .
O3 C9 O3 119.0(10) . 7_565
O3 C9 C3 120.5(5) . .
O3 C9 C3 120.5(5) 7_565 .
O4 C10 O4 118.4(10) . 7_565
O4 C10 C11 120.7(5) . .
O4 C10 C11 120.7(5) 7_565 .
C10 C11 H11A 111.2 . .
C10 C11 H11B 108.7 . .
H11A C11 H11B 109.5 . .

loop_
_geom_bond_atom_site_label_1
_geom_bond_atom_site_label_2
_geom_bond_distance
_geom_bond_site_symmetry_2
Tb1 O4 2.368(8) 3_645
Tb1 O4 2.368(8) 5_665
Tb1 O5 2.383(7) .
Tb1 O2 2.391(7) .
Tb1 O3 2.429(6) 1_554
Tb1 O3 2.429(6) 7_564
Tb1 O1 2.433(9) .
Tb1 O4 2.624(6) 7_565
Tb1 O4 2.624(6) .
O1 C8 1.375(14) .
O2 C8 1.249(14) .
O3 C9 1.252(8) .
O3 Tb1 2.429(6) 1_556
O4 C10 1.269(9) .
O4 Tb1 2.368(8) 5_665
O5 H5 0.8968 .
C1 C8 1.502(16) .
C1 C6 1.546(12) 7_565
C1 C6 1.546(12) .
C1 C2 1.550(13) .
C2 C3 1.535(13) .
C2 H2A 0.9880 .
C3 C9 1.512(13) .
C3 C4 1.532(9) 7_565
C3 C4 1.532(9) .
C4 C5 1.524(10) .
C4 H4A 0.9900 .
C4 H4B 0.9900 .
C5 C7 1.531(10) .
C5 C6 1.538(11) .
C5 H5A 1.0000 .
C6 H6A 0.9900 .
C6 H6B 0.9900 .
C7 C5 1.531(10) 7_565
C7 H7A 0.9900 .
C7 H7B 0.9900 .
C8 O1 1.375(14) 7_565
C9 O3 1.252(8) 7_565
C10 O4 1.269(9) 7_565
C10 C11 1.491(16) .
C11 H11A 0.9587 .
C11 H11B 0.9591 .

loop_
_geom_hbond_atom_site_label_D
_geom_hbond_atom_site_label_H
_geom_hbond_atom_site_label_A
_geom_hbond_distance_DH
_geom_hbond_distance_HA
_geom_hbond_distance_DA
_geom_hbond_angle_DHA
_geom_hbond_site_symmetry_A
O5 H5 O3 0.90 1.80 2.689(8) 169.5 3_646
